data_1552144
loop_
_publ_author_name
'Jackson, Cassidy E.'
'Lin, Chun-Yi'
'Johnson, Spencer H.'
'van Tol, Johan'
'Zadrozny, Joseph M.'

_publ_section_title
;
 Nuclear-spin-pattern control of electron-spin dynamics in a series of
 V(iv) complexes
;
_journal_name_full 'Chemical Science'
_journal_paper_doi 10.1039/C9SC02899D
_journal_year 2019
_chemical_formula_moiety 'C18 H9 Br3 O6 V, 2(C12 H28 N)'
_chemical_formula_sum 'C42 H64 Br3 N2 O6 V'
_chemical_formula_weight 983.62
_chemical_name_common (n-Bu3NH)2[V(4-Br-C6H3O2)3]
_chemical_name_systematic 'tris(4-bromocatecholato)vanadate(IV) bis-tri-n-butylammonium'
_chemical_properties_physical Air-sensitive,Heat-sensitive
_space_group_crystal_system tetragonal
_space_group_IT_number 96
_space_group_name_Hall 'P 4nw 2abw'
_space_group_name_H-M_alt 'P 43 21 2'
_symmetry_space_group_name_Hall 'P 4nw 2abw'
_symmetry_space_group_name_H-M 'P 43 21 2'
_atom_sites_solution_hydrogens mixed
_atom_sites_solution_primary dual
_audit_creation_date 2019-05-15
_audit_creation_method
;
Olex2 1.2
(compiled 2018.05.29 svn.r3508 for OlexSys, GUI svn.r5506)
;
_audit_update_record
;
2019-06-07 deposited with the CCDC.    2019-08-05 downloaded from the CCDC.
;
_cell_angle_alpha 90
_cell_angle_beta 90
_cell_angle_gamma 90
_cell_formula_units_Z 4
_cell_length_a 14.6090(13)
_cell_length_b 14.6090(13)
_cell_length_c 21.144(2)
_cell_measurement_reflns_used 9871
_cell_measurement_temperature 116(2)
_cell_measurement_theta_max 28.14
_cell_measurement_theta_min 2.19
_cell_volume 4512.6(7)
_computing_cell_refinement 'SAINT V8.38A (?, 2016)'
_computing_data_reduction 'SAINT V8.38A (?, 2016)'
_computing_molecular_graphics 'Olex2 (Dolomanov et al., 2009)'
_computing_publication_material 'Olex2 (Dolomanov et al., 2009)'
_computing_structure_refinement 'XL (Sheldrick, 2008)'
_computing_structure_solution 'XT (Sheldrick, 2015)'
_diffrn_ambient_temperature 116.62
_diffrn_measured_fraction_theta_full 0.984
_diffrn_measured_fraction_theta_max 0.900
_diffrn_measurement_device_type 'Bruker APEX-II CCD'
_diffrn_measurement_method '\f and \w scans'
_diffrn_radiation_type MoK\a
_diffrn_radiation_wavelength 0.71073
_diffrn_reflns_av_R_equivalents 0.0274
_diffrn_reflns_av_unetI/netI 0.0546
_diffrn_reflns_Laue_measured_fraction_full 0.984
_diffrn_reflns_Laue_measured_fraction_max 0.900
_diffrn_reflns_limit_h_max 19
_diffrn_reflns_limit_h_min -19
_diffrn_reflns_limit_k_max 19
_diffrn_reflns_limit_k_min -14
_diffrn_reflns_limit_l_max 20
_diffrn_reflns_limit_l_min -28
_diffrn_reflns_number 16717
_diffrn_reflns_point_group_measured_fraction_full 0.982
_diffrn_reflns_point_group_measured_fraction_max 0.851
_diffrn_reflns_theta_full 25.242
_diffrn_reflns_theta_max 30.034
_diffrn_reflns_theta_min 1.694
_diffrn_standards_number 0
_exptl_absorpt_coefficient_mu 2.921
_exptl_absorpt_correction_T_max 0.7463
_exptl_absorpt_correction_T_min 0.4973
_exptl_absorpt_correction_type multi-scan
_exptl_absorpt_process_details
'SADABS-2016/2 (Bruker,2016/2) was used for absorption correction. wR2(int) was 0.0783 before and 0.0610 after correction. The Ratio of minimum to maximum transmission is 0.6664. The \l/2 correction factor is Not present.'
_exptl_crystal_colour blue
_exptl_crystal_colour_primary blue
_exptl_crystal_density_diffrn 1.448
_exptl_crystal_description block
_exptl_crystal_F_000 2024
_exptl_crystal_recrystallization_method 'slow evaporation'
_exptl_crystal_size_max 0.185
_exptl_crystal_size_mid 0.162
_exptl_crystal_size_min 0.159
_refine_diff_density_max 0.858
_refine_diff_density_min -0.615
_refine_diff_density_rms 0.132
_refine_ls_abs_structure_details
;
 Flack x determined using 1639 quotients [(I+)-(I-)]/[(I+)+(I-)]
 (Parsons, Flack and Wagner, Acta Cryst. B69 (2013) 249-259).
;
_refine_ls_abs_structure_Flack 0.000(4)
_refine_ls_extinction_method none
_refine_ls_goodness_of_fit_ref 1.131
_refine_ls_hydrogen_treatment mixed
_refine_ls_matrix_type full
_refine_ls_number_parameters 274
_refine_ls_number_reflns 5621
_refine_ls_number_restraints 2
_refine_ls_restrained_S_all 1.130
_refine_ls_R_factor_all 0.0566
_refine_ls_R_factor_gt 0.0376
_refine_ls_shift/su_max 0.001
_refine_ls_shift/su_mean 0.000
_refine_ls_structure_factor_coef Fsqd
_refine_ls_weighting_details 'w=1/[\s^2^(Fo^2^)+(0.0626P)^2^+2.3780P] where P=(Fo^2^+2Fc^2^)/3'
_refine_ls_weighting_scheme calc
_refine_ls_wR_factor_gt 0.0955
_refine_ls_wR_factor_ref 0.1261
_reflns_Friedel_coverage 0.651
_reflns_Friedel_fraction_full 0.978
_reflns_Friedel_fraction_max 0.784
_reflns_number_gt 4601
_reflns_number_total 5621
_reflns_threshold_expression 'I > 2\s(I)'
_cod_data_source_file c9sc02899d2.cif
_cod_data_source_block jz44_0m_0510
_cod_original_cell_volume 4512.6(9)
_cod_database_code 1552144
_shelx_shelxl_version_number 2018/3
_shelx_space_group_comment
;
The symmetry employed for this shelxl refinement is uniquely defined
by the following loop, which should always be used as a source of
symmetry information in preference to the above space-group names.
They are only intended as comments.
;
_shelx_estimated_absorpt_t_max 0.654
_shelx_estimated_absorpt_t_min 0.614
_olex2_refinement_description
;
1. Fixed Uiso
 At 1.2 times of:
  All C(H) groups, All C(H,H) groups, All C(H,H,H,H) groups, All N(H) groups
 At 1.5 times of:
  All C(H,H,H) groups
2. Restrained distances
 C00H-C00H_$1
 1.4 with sigma of 0.02
 C2B-H2B
 0.95 with sigma of 0.02
3. Same fragment restrains
{C1, C2A} sigma for 1-2: 0.02, 1-3: 0.04
as
{C1, C2A}
{C1A, C2B} sigma for 1-2: 0.02, 1-3: 0.04
as
{C2B, C1A}
4. Others
 Sof(C4A)=Sof(H4AA)=Sof(H4AB)=Sof(H4AC)=Sof(H2AC)=Sof(H2AD)=1-FVAR(1)
 Sof(C4)=Sof(H4A)=Sof(H4B)=Sof(H4C)=Sof(H2AA)=Sof(H2AB)=FVAR(1)
 Sof(H00I)=Sof(H00J)=Sof(C0AA)=Sof(H0AA)=Sof(H0AB)=Sof(C00S)=Sof(H00Y)=Sof(H)=
 Sof(HA)=Sof(C00P)=Sof(H00Z)=Sof(HB)=1-FVAR(2)
 Sof(H00G)=Sof(H00H)=Sof(C00O)=Sof(H00R)=Sof(H00S)=Sof(C00Q)=Sof(H00T)=
 Sof(H00U)=Sof(C00R)=Sof(H00V)=Sof(H00W)=Sof(H00X)=FVAR(2)
 Fixed Sof: C1(0.5) H1(0.5) C2A(0.5) C2B(0.5) C1A(0.5) H1A(0.5) Br(0.5) H2B(0.5)
5.a Ternary CH refined with riding coordinates:
 N007(H007)
5.b Secondary CH2 refined with riding coordinates:
 C00C(H00A,H00B), C00D(H00C,H00D), C00F(H00E,H00F), C00I(H00G,H00H), C00I(H00I,
 H00J), C00J(H00K,H00L), C00L(H00P,H00Q), C00O(H00R,H00S), C00Q(H00T,H00U),
 C0AA(H0AA,H0AB), C00P(H00Z,HB), C2AA(H2AA,H2AB), C2AA(H2AC,H2AD)
5.c Aromatic/amide H refined with riding coordinates:
 C009(H009), C00A(H00), C00B(H1AA), C1(H1), C1A(H1A)
5.d Idealised Me refined as rotating group:
 C00K(H00M,H00N,H00O), C00R(H00V,H00W,H00X), C4(H4A,H4B,H4C), C4A(H4AA,H4AB,
 H4AC), C00S(H00Y,H,HA)
;
_olex2_submission_special_instructions 'No special instructions were received'

loop_
_space_group_symop_operation_xyz
'x, y, z'
'-x, -y, z+1/2'
'-y+1/2, x+1/2, z+3/4'
'y+1/2, -x+1/2, z+1/4'
'-x+1/2, y+1/2, -z+3/4'
'x+1/2, -y+1/2, -z+1/4'
'y, x, -z'
'-y, -x, -z+1/2'

loop_
_atom_site_label
_atom_site_type_symbol
_atom_site_fract_x
_atom_site_fract_y
_atom_site_fract_z
_atom_site_U_iso_or_equiv
_atom_site_adp_type
_atom_site_occupancy
_atom_site_site_symmetry_order
_atom_site_calc_flag
_atom_site_refinement_flags_posn
_atom_site_refinement_flags_adp
_atom_site_refinement_flags_occupancy
_atom_site_disorder_assembly
_atom_site_disorder_group
Br01 Br -0.02578(4) 1.60100(4) 0.52751(3) 0.03444(17) Uani 1 1 d . . . . .
V002 V 0.17128(5) 1.17128(5) 0.500000 0.0205(2) Uani 1 2 d S T P . .
O004 O 0.1960(2) 1.2600(2) 0.56709(15) 0.0226(7) Uani 1 1 d . . . . .
O005 O 0.1016(2) 1.2751(2) 0.46767(15) 0.0217(7) Uani 1 1 d . . . . .
O006 O 0.1132(2) 1.0860(3) 0.44278(18) 0.0329(9) Uani 1 1 d . . . . .
N007 N 0.2997(3) 0.8331(3) 0.40244(19) 0.0242(9) Uani 1 1 d . . . . .
H007 H 0.293652 0.788619 0.366712 0.029 Uiso 1 1 calc R . . . .
C008 C 0.0954(3) 1.3461(3) 0.5073(2) 0.0211(9) Uani 1 1 d . . . . .
C009 C 0.1468(3) 1.4079(3) 0.6077(2) 0.0236(10) Uani 1 1 d . . . . .
H009 H 0.181184 1.401970 0.645637 0.028 Uiso 1 1 calc R . . . .
C00A C 0.0951(3) 1.4863(3) 0.5967(2) 0.0249(10) Uani 1 1 d . . . . .
H00 H 0.094719 1.534942 0.626491 0.030 Uiso 1 1 calc R . . . .
C00B C 0.0431(3) 1.4238(3) 0.4964(2) 0.0221(9) Uani 1 1 d . . . . .
H1AA H 0.007527 1.429853 0.459064 0.027 Uiso 1 1 calc R . . . .
C00C C 0.2893(3) 0.9270(3) 0.3744(2) 0.0243(10) Uani 1 1 d . . . . .
H00A H 0.349105 0.947232 0.357361 0.029 Uiso 1 1 calc R . . . .
H00B H 0.271338 0.970389 0.408177 0.029 Uiso 1 1 calc R . . . .
C00D C 0.2186(4) 0.9304(4) 0.3220(2) 0.0268(11) Uani 1 1 d . . . . .
H00C H 0.156538 0.924619 0.340344 0.032 Uiso 1 1 calc R . . . .
H00D H 0.228378 0.878575 0.292644 0.032 Uiso 1 1 calc R . . . .
C00E C 0.1478(3) 1.3382(3) 0.5629(2) 0.0220(10) Uani 1 1 d . . . . .
C00F C 0.2264(4) 1.0209(4) 0.2859(2) 0.0306(11) Uani 1 1 d . . . . .
H00E H 0.212428 1.072254 0.314893 0.037 Uiso 1 1 calc R . . . .
H00F H 0.289986 1.028642 0.270682 0.037 Uiso 1 1 calc R . . . .
C00G C 0.0443(4) 1.4922(3) 0.5418(2) 0.0260(11) Uani 1 1 d . . . . .
C00H C 0.0482(4) 1.0323(4) 0.4680(3) 0.0433(16) Uani 1 1 d D . . . .
C00I C 0.3943(4) 0.8211(4) 0.4288(2) 0.0315(11) Uani 1 1 d . . . . .
H00G H 0.439342 0.826254 0.393945 0.038 Uiso 0.607(14) 1 calc R . . A 1
H00H H 0.406882 0.870843 0.459339 0.038 Uiso 0.607(14) 1 calc R . . A 1
H00I H 0.398154 0.853045 0.469961 0.038 Uiso 0.393(14) 1 calc R . . A 2
H00J H 0.438725 0.850379 0.399749 0.038 Uiso 0.393(14) 1 calc R . . A 2
C00J C 0.2244(4) 0.8109(4) 0.4487(2) 0.0311(12) Uani 1 1 d . . . . .
H00K H 0.225251 0.744177 0.456986 0.037 Uiso 1 1 calc R . . . .
H00L H 0.164904 0.825653 0.428751 0.037 Uiso 1 1 calc R . . . .
C00K C 0.1615(5) 1.0244(4) 0.2299(3) 0.0413(14) Uani 1 1 d . . . . .
H00M H 0.172398 0.971353 0.202550 0.062 Uiso 1 1 calc GR . . . .
H00N H 0.172018 1.080785 0.205969 0.062 Uiso 1 1 calc GR . . . .
H00O H 0.098145 1.023134 0.245171 0.062 Uiso 1 1 calc GR . . . .
C00L C 0.2304(5) 0.8608(5) 0.5114(3) 0.0492(17) Uani 1 1 d . . . . .
H00P H 0.224320 0.927508 0.504274 0.059 Uiso 1 1 calc R . . . .
H00Q H 0.290821 0.849272 0.530999 0.059 Uiso 1 1 calc R . . . .
C00O C 0.4065(7) 0.7307(6) 0.4611(5) 0.030(2) Uiso 0.607(14) 1 d . . . A 1
H00R H 0.408998 0.681617 0.428812 0.036 Uiso 0.607(14) 1 calc R . . A 1
H00S H 0.352936 0.718797 0.488559 0.036 Uiso 0.607(14) 1 calc R . . A 1
C00Q C 0.4931(8) 0.7274(7) 0.5008(6) 0.037(3) Uani 0.607(14) 1 d . . . A 1
H00T H 0.543481 0.757652 0.477508 0.045 Uiso 0.607(14) 1 calc R . . A 1
H00U H 0.510708 0.662772 0.507891 0.045 Uiso 0.607(14) 1 calc R . . A 1
C00R C 0.4801(9) 0.7755(8) 0.5659(5) 0.052(3) Uani 0.607(14) 1 d . . . A 1
H00V H 0.456338 0.837524 0.559214 0.077 Uiso 0.607(14) 1 calc GR . . A 1
H00W H 0.539109 0.778910 0.587813 0.077 Uiso 0.607(14) 1 calc GR . . A 1
H00X H 0.436669 0.740492 0.591607 0.077 Uiso 0.607(14) 1 calc GR . . A 1
C4 C 0.1713(12) 0.8737(12) 0.6216(8) 0.068(5) Uiso 0.496(14) 1 d . . . B 1
H4A H 0.215565 0.837195 0.645607 0.103 Uiso 0.496(14) 1 calc GR . . B 1
H4B H 0.113398 0.876700 0.644843 0.103 Uiso 0.496(14) 1 calc GR . . B 1
H4C H 0.195409 0.935732 0.615616 0.103 Uiso 0.496(14) 1 calc GR . . B 1
C4A C 0.1802(11) 0.7357(10) 0.5824(8) 0.059(4) Uiso 0.504(14) 1 d . . . B 2
H4AA H 0.192421 0.693204 0.547487 0.089 Uiso 0.504(14) 1 calc GR . . B 2
H4AB H 0.129597 0.712228 0.608080 0.089 Uiso 0.504(14) 1 calc GR . . B 2
H4AC H 0.235166 0.741455 0.608682 0.089 Uiso 0.504(14) 1 calc GR . . B 2
C0AA C 0.5197(10) 0.7031(11) 0.4595(8) 0.037(4) Uani 0.393(14) 1 d . . . A 2
H0AA H 0.535680 0.637657 0.454386 0.045 Uiso 0.393(14) 1 calc R . . A 2
H0AB H 0.560521 0.738878 0.431477 0.045 Uiso 0.393(14) 1 calc R . . A 2
C00S C 0.5377(16) 0.7303(14) 0.5262(9) 0.058(6) Uani 0.393(14) 1 d . . . A 2
H00Y H 0.603931 0.733039 0.533486 0.086 Uiso 0.393(14) 1 calc GR . . A 2
H H 0.510371 0.685190 0.554857 0.086 Uiso 0.393(14) 1 calc GR . . A 2
HA H 0.510742 0.790609 0.534284 0.086 Uiso 0.393(14) 1 calc GR . . A 2
C00P C 0.4225(10) 0.7169(9) 0.4384(7) 0.025(3) Uiso 0.393(14) 1 d . . . A 2
H00Z H 0.381171 0.689267 0.470209 0.030 Uiso 0.393(14) 1 calc R . . A 2
HB H 0.413216 0.683914 0.398051 0.030 Uiso 0.393(14) 1 calc R . . A 2
C2AA C 0.1549(6) 0.8285(5) 0.5559(3) 0.060(2) Uani 1 1 d . . . . .
H2AA H 0.156430 0.760967 0.559847 0.072 Uiso 0.496(14) 1 calc R . . B 1
H2AB H 0.094223 0.846545 0.539150 0.072 Uiso 0.496(14) 1 calc R . . B 1
H2AC H 0.147169 0.872914 0.590842 0.072 Uiso 0.504(14) 1 calc R . . B 2
H2AD H 0.096207 0.824206 0.532645 0.072 Uiso 0.504(14) 1 calc R . . B 2
C1 C 0.0015(7) 0.9596(8) 0.4483(6) 0.030(2) Uiso 0.5 1 d D . . C -1
H1 H 0.011264 0.939159 0.406181 0.036 Uiso 0.5 1 calc R . . C -1
C2A C -0.0619(7) 0.9105(7) 0.4862(5) 0.029(2) Uiso 0.5 1 d D . . C -1
C2B C -0.0715(8) 0.9263(8) 0.4510(6) 0.035(2) Uiso 0.5 1 d D . . C 1
C1A C -0.0044(7) 0.9767(7) 0.4221(6) 0.028(2) Uiso 0.5 1 d D . . C 1
H1A H 0.007060 0.976123 0.377836 0.034 Uiso 0.5 1 calc R . . C 1
Br Br -0.18312(10) 0.86712(11) 0.55240(7) 0.0526(4) Uani 0.5 1 d . . . C -1
H2B H -0.096(13) 0.884(11) 0.421(7) 0.10(7) Uiso 0.5 1 d D . . D 1

loop_
_atom_site_aniso_label
_atom_site_aniso_U_11
_atom_site_aniso_U_22
_atom_site_aniso_U_33
_atom_site_aniso_U_23
_atom_site_aniso_U_13
_atom_site_aniso_U_12
Br01 0.0439(3) 0.0278(3) 0.0317(2) -0.0006(2) 0.0000(2) 0.0105(2)
V002 0.0193(4) 0.0193(4) 0.0229(5) -0.0030(3) 0.0030(3) -0.0026(5)
O004 0.0286(18) 0.0170(16) 0.0222(16) -0.0018(13) -0.0011(13) 0.0032(14)
O005 0.0187(16) 0.0235(17) 0.0229(14) -0.0073(13) 0.0002(14) 0.0004(13)
O006 0.0273(19) 0.032(2) 0.039(2) -0.0163(17) 0.0034(16) -0.0054(17)
N007 0.026(2) 0.026(2) 0.0204(18) -0.0006(17) -0.0031(16) -0.0019(18)
C008 0.020(2) 0.024(2) 0.0198(19) -0.0008(17) 0.0027(18) -0.0047(19)
C009 0.028(3) 0.021(2) 0.022(2) -0.0021(18) 0.0002(18) -0.0040(19)
C00A 0.031(3) 0.020(2) 0.023(2) 0.0001(18) 0.0049(19) 0.004(2)
C00B 0.021(2) 0.024(2) 0.021(2) 0.0019(18) 0.0043(18) 0.0005(18)
C00C 0.028(3) 0.021(2) 0.024(2) 0.0025(19) 0.0006(19) 0.001(2)
C00D 0.029(3) 0.026(3) 0.025(2) -0.003(2) 0.000(2) 0.000(2)
C00E 0.021(2) 0.022(2) 0.023(2) 0.0016(18) 0.0005(18) -0.0012(19)
C00F 0.036(3) 0.028(3) 0.028(2) -0.002(2) -0.001(2) 0.013(2)
C00G 0.029(3) 0.022(2) 0.027(2) 0.0026(18) 0.0084(19) 0.002(2)
C00H 0.019(2) 0.028(3) 0.083(5) -0.025(3) 0.010(3) -0.004(2)
C00I 0.028(3) 0.035(3) 0.032(2) 0.008(2) -0.010(2) -0.004(2)
C00J 0.037(3) 0.028(3) 0.028(2) -0.004(2) 0.004(2) -0.009(2)
C00K 0.055(4) 0.036(3) 0.032(3) -0.005(3) -0.012(3) 0.013(3)
C00L 0.071(5) 0.045(4) 0.031(3) -0.015(3) 0.017(3) -0.028(3)
C00Q 0.039(6) 0.027(5) 0.045(6) -0.008(5) -0.008(5) 0.004(4)
C00R 0.073(8) 0.045(6) 0.036(5) 0.002(5) -0.017(6) 0.005(6)
C0AA 0.028(7) 0.041(9) 0.043(9) 0.003(7) -0.008(6) 0.018(7)
C00S 0.061(13) 0.058(12) 0.054(11) -0.009(10) -0.028(11) -0.001(10)
C2AA 0.092(6) 0.040(4) 0.048(4) -0.009(3) 0.034(4) -0.020(4)
Br 0.0460(8) 0.0576(8) 0.0541(8) -0.0066(6) 0.0119(6) -0.0304(7)

loop_
_atom_type_symbol
_atom_type_description
_atom_type_scat_dispersion_real
_atom_type_scat_dispersion_imag
_atom_type_scat_source
C C 0.0033 0.0016 'International Tables Vol C Tables 4.2.6.8 and 6.1.1.4'
H H 0.0000 0.0000 'International Tables Vol C Tables 4.2.6.8 and 6.1.1.4'
N N 0.0061 0.0033 'International Tables Vol C Tables 4.2.6.8 and 6.1.1.4'
O O 0.0106 0.0060 'International Tables Vol C Tables 4.2.6.8 and 6.1.1.4'
V V 0.3005 0.5294 'International Tables Vol C Tables 4.2.6.8 and 6.1.1.4'
Br Br -0.2901 2.4595 'International Tables Vol C Tables 4.2.6.8 and 6.1.1.4'

loop_
_geom_angle_atom_site_label_1
_geom_angle_atom_site_label_2
_geom_angle_atom_site_label_3
_geom_angle
_geom_angle_site_symmetry_1
_geom_angle_site_symmetry_3
O004 V002 O004 106.4(2) . 7_466
O005 V002 O004 80.52(13) . .
O005 V002 O004 87.00(13) . 7_466
O005 V002 O004 80.52(13) 7_466 7_466
O005 V002 O004 86.99(13) 7_466 .
O005 V002 O005 159.1(2) . 7_466
O006 V002 O004 164.27(15) . .
O006 V002 O004 87.47(15) . 7_466
O006 V002 O004 87.47(15) 7_466 .
O006 V002 O004 164.27(15) 7_466 7_466
O006 V002 O005 102.99(15) 7_466 .
O006 V002 O005 93.03(15) . .
O006 V002 O005 102.99(15) . 7_466
O006 V002 O005 93.02(15) 7_466 7_466
O006 V002 O006 80.0(2) 7_466 .
C00E O004 V002 114.8(3) . .
C008 O005 V002 114.8(3) . .
C00H O006 V002 116.0(3) . .
C00C N007 H007 106.6 . .
C00C N007 C00J 112.2(4) . .
C00I N007 H007 106.6 . .
C00I N007 C00C 110.2(4) . .
C00I N007 C00J 114.0(4) . .
C00J N007 H007 106.6 . .
O005 C008 C00B 124.6(4) . .
O005 C008 C00E 115.1(4) . .
C00B C008 C00E 120.3(4) . .
C00A C009 H009 120.2 . .
C00E C009 H009 120.2 . .
C00E C009 C00A 119.6(4) . .
C009 C00A H00 120.5 . .
C00G C00A C009 119.0(4) . .
C00G C00A H00 120.5 . .
C008 C00B H1AA 121.0 . .
C00G C00B C008 117.9(4) . .
C00G C00B H1AA 121.0 . .
N007 C00C H00A 109.0 . .
N007 C00C H00B 109.0 . .
N007 C00C C00D 112.8(4) . .
H00A C00C H00B 107.8 . .
C00D C00C H00A 109.0 . .
C00D C00C H00B 109.0 . .
C00C C00D H00C 109.7 . .
C00C C00D H00D 109.7 . .
C00C C00D C00F 110.0(4) . .
H00C C00D H00D 108.2 . .
C00F C00D H00C 109.7 . .
C00F C00D H00D 109.7 . .
O004 C00E C008 114.1(4) . .
O004 C00E C009 125.6(4) . .
C009 C00E C008 120.2(4) . .
C00D C00F H00E 109.2 . .
C00D C00F H00F 109.2 . .
H00E C00F H00F 107.9 . .
C00K C00F C00D 111.8(5) . .
C00K C00F H00E 109.2 . .
C00K C00F H00F 109.2 . .
C00A C00G Br01 118.2(4) . .
C00A C00G C00B 122.9(5) . .
C00B C00G Br01 118.9(4) . .
O006 C00H C00H 114.0(3) . 7_466
O006 C00H C1A 115.2(7) . .
C00H C00H C1A 130.0(5) 7_466 .
C1 C00H O006 134.8(7) . .
C1 C00H C00H 110.7(6) . 7_466
C1 C00H C1A 24.5(6) . .
N007 C00I H00G 109.1 . .
N007 C00I H00H 109.1 . .
N007 C00I H00I 108.9 . .
N007 C00I H00J 108.9 . .
N007 C00I C00P 113.5(6) . .
H00G C00I H00H 107.9 . .
H00I C00I H00J 107.7 . .
C00O C00I N007 112.4(5) . .
C00O C00I H00G 109.1 . .
C00O C00I H00H 109.1 . .
C00P C00I H00I 108.9 . .
C00P C00I H00J 108.9 . .
N007 C00J H00K 108.5 . .
N007 C00J H00L 108.5 . .
N007 C00J C00L 115.0(4) . .
H00K C00J H00L 107.5 . .
C00L C00J H00K 108.5 . .
C00L C00J H00L 108.5 . .
C00F C00K H00M 109.5 . .
C00F C00K H00N 109.5 . .
C00F C00K H00O 109.5 . .
H00M C00K H00N 109.5 . .
H00M C00K H00O 109.5 . .
H00N C00K H00O 109.5 . .
C00J C00L H00P 109.6 . .
C00J C00L H00Q 109.6 . .
C00J C00L C2AA 110.4(5) . .
H00P C00L H00Q 108.1 . .
C2AA C00L H00P 109.6 . .
C2AA C00L H00Q 109.6 . .
C00I C00O H00R 109.2 . .
C00I C00O H00S 109.2 . .
C00I C00O C00Q 112.3(7) . .
H00R C00O H00S 107.9 . .
C00Q C00O H00R 109.2 . .
C00Q C00O H00S 109.2 . .
C00O C00Q H00T 109.2 . .
C00O C00Q H00U 109.2 . .
C00O C00Q C00R 111.9(9) . .
H00T C00Q H00U 107.9 . .
C00R C00Q H00T 109.2 . .
C00R C00Q H00U 109.2 . .
C00Q C00R H00V 109.5 . .
C00Q C00R H00W 109.5 . .
C00Q C00R H00X 109.5 . .
H00V C00R H00W 109.5 . .
H00V C00R H00X 109.5 . .
H00W C00R H00X 109.5 . .
H4A C4 H4B 109.5 . .
H4A C4 H4C 109.5 . .
H4B C4 H4C 109.5 . .
C2AA C4 H4A 109.5 . .
C2AA C4 H4B 109.5 . .
C2AA C4 H4C 109.5 . .
H4AA C4A H4AB 109.5 . .
H4AA C4A H4AC 109.5 . .
H4AB C4A H4AC 109.5 . .
C2AA C4A H4AA 109.5 . .
C2AA C4A H4AB 109.5 . .
C2AA C4A H4AC 109.5 . .
H0AA C0AA H0AB 107.6 . .
C00S C0AA H0AA 108.7 . .
C00S C0AA H0AB 108.7 . .
C00S C0AA C00P 114.4(15) . .
C00P C0AA H0AA 108.7 . .
C00P C0AA H0AB 108.7 . .
C0AA C00S H00Y 109.5 . .
C0AA C00S H 109.5 . .
C0AA C00S HA 109.5 . .
H00Y C00S H 109.5 . .
H00Y C00S HA 109.5 . .
H C00S HA 109.5 . .
C00I C00P H00Z 108.7 . .
C00I C00P HB 108.7 . .
C0AA C00P C00I 114.3(11) . .
C0AA C00P H00Z 108.7 . .
C0AA C00P HB 108.7 . .
H00Z C00P HB 107.6 . .
C00L C2AA C4 107.9(8) . .
C00L C2AA H2AA 110.1 . .
C00L C2AA H2AB 110.1 . .
C00L C2AA H2AC 109.8 . .
C00L C2AA H2AD 109.8 . .
C4 C2AA H2AA 110.1 . .
C4 C2AA H2AB 110.1 . .
C4A C2AA C00L 109.2(9) . .
C4A C2AA H2AC 109.8 . .
C4A C2AA H2AD 109.8 . .
H2AA C2AA H2AB 108.4 . .
H2AC C2AA H2AD 108.3 . .
C00H C1 H1 117.9 . .
C00H C1 C2A 124.1(10) . .
C2A C1 H1 117.9 . .
C2B C1 C00H 141.4(12) . .
C2B C1 H1 92.9 . .
C2B C1 C2A 33.9(7) . .
C1A C1 C00H 91.7(17) . .
C1A C1 H1 45.8 . .
C1A C1 C2A 129(2) . .
C1A C1 C2B 94.9(19) . .
C1 C2A C1A 14.9(6) . .
C1 C2A Br 165.2(8) . .
C1 C2A Br 118.5(8) . 7_466
C2B C2A C1 55.8(13) . .
C2B C2A C1A 41.0(12) . .
C2B C2A Br 73.1(12) . 7_466
C2B C2A Br 120.4(14) . .
C1A C2A Br 156.1(7) . .
C1A C2A Br 107.9(6) . 7_466
Br C2A Br 69.5(3) 7_466 .
C1 C2B C1A 26.6(7) . .
C1 C2B H2B 125(10) . .
C2A C2B C1 90.3(16) . .
C2A C2B C1A 116.7(16) . .
C2A C2B H2B 120(10) . .
C1A C2B H2B 109(10) . .
C00H C1A C2A 92.3(7) . .
C00H C1A H1A 124.1 . .
C1 C1A C00H 63.8(15) . .
C1 C1A C2A 36.5(15) . .
C1 C1A C2B 58.6(16) . .
C1 C1A H1A 149.3 . .
C2A C1A H1A 142.2 . .
C2B C1A C00H 111.9(10) . .
C2B C1A C2A 22.3(6) . .
C2B C1A H1A 124.1 . .

loop_
_geom_bond_atom_site_label_1
_geom_bond_atom_site_label_2
_geom_bond_distance
_geom_bond_site_symmetry_2
Br01 C00G 1.914(5) .
V002 O004 1.955(3) .
V002 O004 1.955(3) 7_466
V002 O005 1.950(3) .
V002 O005 1.950(3) 7_466
V002 O006 1.933(4) 7_466
V002 O006 1.933(4) .
O004 C00E 1.346(6) .
O005 C008 1.336(5) .
O006 C00H 1.342(7) .
N007 H007 1.0000 .
N007 C00C 1.503(6) .
N007 C00I 1.500(6) .
N007 C00J 1.507(6) .
C008 C00B 1.387(7) .
C008 C00E 1.408(7) .
C009 H009 0.9500 .
C009 C00A 1.392(7) .
C009 C00E 1.390(7) .
C00A H00 0.9500 .
C00A C00G 1.380(7) .
C00B H1AA 0.9500 .
C00B C00G 1.386(7) .
C00C H00A 0.9900 .
C00C H00B 0.9900 .
C00C C00D 1.514(7) .
C00D H00C 0.9900 .
C00D H00D 0.9900 .
C00D C00F 1.531(7) .
C00F H00E 0.9900 .
C00F H00F 0.9900 .
C00F C00K 1.516(7) .
C00H C00H 1.391(13) 7_466
C00H C1 1.330(12) .
C00H C1A 1.481(12) .
C00I H00G 0.9900 .
C00I H00H 0.9900 .
C00I H00I 0.9900 .
C00I H00J 0.9900 .
C00I C00O 1.498(10) .
C00I C00P 1.589(15) .
C00J H00K 0.9900 .
C00J H00L 0.9900 .
C00J C00L 1.516(7) .
C00K H00M 0.9800 .
C00K H00N 0.9800 .
C00K H00O 0.9800 .
C00L H00P 0.9900 .
C00L H00Q 0.9900 .
C00L C2AA 1.524(9) .
C00O H00R 0.9900 .
C00O H00S 0.9900 .
C00O C00Q 1.520(15) .
C00Q H00T 0.9900 .
C00Q H00U 0.9900 .
C00Q C00R 1.556(15) .
C00R H00V 0.9800 .
C00R H00W 0.9800 .
C00R H00X 0.9800 .
C4 H4A 0.9800 .
C4 H4B 0.9800 .
C4 H4C 0.9800 .
C4 C2AA 1.557(18) .
C4A H4AA 0.9800 .
C4A H4AB 0.9800 .
C4A H4AC 0.9800 .
C4A C2AA 1.513(17) .
C0AA H0AA 0.9900 .
C0AA H0AB 0.9900 .
C0AA C00S 1.49(2) .
C0AA C00P 1.502(19) .
C00S H00Y 0.9800 .
C00S H 0.9800 .
C00S HA 0.9800 .
C00P H00Z 0.9900 .
C00P HB 0.9900 .
C2AA H2AA 0.9900 .
C2AA H2AB 0.9900 .
C2AA H2AC 0.9900 .
C2AA H2AD 0.9900 .
C1 H1 0.9500 .
C1 C2A 1.420(16) .
C1 C2B 1.174(16) .
C1 C1A 0.615(13) .
C2A C2B 0.793(13) .
C2A C1A 1.866(16) .
C2A Br 1.900(11) 7_466
C2A Br 2.344(10) .
C2B C1A 1.371(16) .
C2B H2B 0.96(3) .
C1A H1A 0.9500 .
